data_4033310
loop_
_publ_author_name
'Sarie, J\'er\^ome C'
'Thiehoff, Christian'
'Mudd, Richard J.'
'Daniliuc, Constantin G.'
'Kehr, Gerald'
'Gilmour, Ryan'

_publ_section_title
;
 Deconstructing the Catalytic, Vicinal Difluorination of Alkenes: HF-Free
 Synthesis and Structural Study of p-TolIF2.
;
_journal_issue 22
_journal_name_full 'The Journal of organic chemistry'
_journal_page_first 11792
_journal_page_last 11798
_journal_paper_doi 10.1021/acs.joc.7b01671
_journal_volume 82
_journal_year 2017
_chemical_formula_sum 'C7 H7 F2 I'
_chemical_formula_weight 256.03
_space_group_crystal_system orthorhombic
_space_group_IT_number 29
_space_group_name_Hall 'P 2c -2ac'
_space_group_name_H-M_alt 'P c a 21'
_symmetry_space_group_name_Hall 'P 2c -2ac'
_symmetry_space_group_name_H-M 'P c a 21'
_atom_sites_solution_hydrogens geom
_cell_angle_alpha 90
_cell_angle_beta 90
_cell_angle_gamma 90
_cell_formula_units_Z 8
_cell_length_a 17.9542(8)
_cell_length_b 11.5049(5)
_cell_length_c 7.3428(3)
_cell_measurement_reflns_used 7847
_cell_measurement_temperature 100.(2)
_cell_measurement_theta_max 27.4822
_cell_measurement_theta_min 2.2687
_cell_volume 1516.74(11)
_computing_cell_refinement 'SAINT V8.34A (Bruker AXS Inc., 2013)'
_computing_data_collection
;

APEX2 v.2014.1-1 (Bruker AXS Inc., 2014)


;
_computing_data_reduction 'SAINT V8.34A (Bruker AXS Inc., 2013)'
_computing_molecular_graphics 'XP (Sheldrick, 2014)'
_computing_publication_material 'SHELXL-2014 (Sheldrick, 2014)'
_computing_structure_refinement 'SHELXL-2014/7 (Sheldrick, 2014)'
_computing_structure_solution 'SHELXL-2014 (Sheldrick, 2014)'
_diffrn_ambient_temperature 100.(2)
_diffrn_detector_area_resol_mean 10.4167
_diffrn_measured_fraction_theta_full 0.996
_diffrn_measured_fraction_theta_max 0.996
_diffrn_measurement_device_type 'Bruker D8 Venture PHOTON 100 CMOS'
_diffrn_measurement_method 'omega and phi scans'
_diffrn_radiation_monochromator 'MX mirror'
_diffrn_radiation_type 'Mo K\a'
_diffrn_radiation_wavelength 0.71073
_diffrn_reflns_av_R_equivalents 0.0354
_diffrn_reflns_av_unetI/netI 0.0349
_diffrn_reflns_limit_h_max 22
_diffrn_reflns_limit_h_min -23
_diffrn_reflns_limit_k_max 14
_diffrn_reflns_limit_k_min -14
_diffrn_reflns_limit_l_max 8
_diffrn_reflns_limit_l_min -9
_diffrn_reflns_number 12280
_diffrn_reflns_theta_full 27.50
_diffrn_reflns_theta_max 27.50
_diffrn_reflns_theta_min 2.88
_diffrn_source 'Mo ImS'
_diffrn_source_type 'micro focus tube'
_exptl_absorpt_coefficient_mu 4.176
_exptl_absorpt_correction_T_max 0.75
_exptl_absorpt_correction_T_min 0.67
_exptl_absorpt_correction_type multi-scan
_exptl_absorpt_process_details
;
Bruker AXS (2014). SADABS, Version 2014/2, Bruker AXS Inc., Madison, Wisconsin,
USA.
;
_exptl_crystal_colour colourless
_exptl_crystal_density_diffrn 2.242
_exptl_crystal_density_method 'not measured'
_exptl_crystal_description needle
_exptl_crystal_F_000 960
_exptl_crystal_size_max 0.249
_exptl_crystal_size_mid 0.073
_exptl_crystal_size_min 0.072
_refine_diff_density_max 0.410
_refine_diff_density_min -0.551
_refine_ls_abs_structure_details
;

Refined as an inversion twin.
;
_refine_ls_abs_structure_Flack 0.30(3)
_refine_ls_extinction_method none
_refine_ls_goodness_of_fit_ref 1.044
_refine_ls_hydrogen_treatment constr
_refine_ls_matrix_type full
_refine_ls_number_parameters 184
_refine_ls_number_reflns 3384
_refine_ls_number_restraints 1
_refine_ls_restrained_S_all 1.044
_refine_ls_R_factor_all 0.0241
_refine_ls_R_factor_gt 0.0197
_refine_ls_shift/su_max 0.001
_refine_ls_shift/su_mean 0.000
_refine_ls_structure_factor_coef Fsqd
_refine_ls_weighting_details 'w=1/[\s^2^(Fo^2^)+(0.0132P)^2^] where P=(Fo^2^+2Fc^2^)/3'
_refine_ls_weighting_scheme calc
_refine_ls_wR_factor_gt 0.0386
_refine_ls_wR_factor_ref 0.0399
_reflns_number_gt 3134
_reflns_number_total 3384
_reflns_threshold_expression 'I > 2\s(I)'
_cod_data_source_file jo7b01671_si_001.cif
_cod_data_source_block gil8757
_cod_database_code 4033310

loop_
_space_group_symop_operation_xyz
'x, y, z'
'-x, -y, z+1/2'
'x+1/2, -y, z'
'-x+1/2, y, z+1/2'

loop_
_atom_site_type_symbol
_atom_site_label
_atom_site_fract_x
_atom_site_fract_y
_atom_site_fract_z
_atom_site_U_iso_or_equiv
_atom_site_adp_type
_atom_site_calc_flag
_atom_site_refinement_flags_adp
_atom_site_refinement_flags_posn
_atom_site_occupancy
I I1A 0.31392(2) 0.52561(3) 0.70262(4) 0.01200(8) Uani d . . 1
F F1A 0.30873(13) 0.4649(3) 0.9628(4) 0.0228(7) Uani d . . 1
F F2A 0.33189(14) 0.5841(3) 0.4509(4) 0.0182(6) Uani d . . 1
C C1A 0.4206(2) 0.5858(4) 0.7624(6) 0.0116(10) Uani d . . 1
C C2A 0.4816(2) 0.5230(4) 0.7018(7) 0.0118(8) Uani d . . 1
H H2A 0.4752 0.4504 0.6424 0.014 Uiso calc U R 1
C C3A 0.5522(2) 0.5686(4) 0.7296(6) 0.0126(9) Uani d . . 1
H H3A 0.5945 0.5259 0.6901 0.015 Uiso calc U R 1
C C4A 0.5622(2) 0.6754(4) 0.8144(8) 0.0135(9) Uani d . . 1
C C5A 0.4997(3) 0.7350(4) 0.8792(6) 0.0134(10) Uani d . . 1
H H5A 0.5062 0.8063 0.9425 0.016 Uiso calc U R 1
C C6A 0.4278(3) 0.6913(4) 0.8525(6) 0.0142(10) Uani d . . 1
H H6A 0.3854 0.7326 0.8947 0.017 Uiso calc U R 1
C C7A 0.6394(2) 0.7259(4) 0.8341(7) 0.0217(11) Uani d . . 1
H H7A1 0.636 0.8042 0.886 0.033 Uiso calc U R 1
H H7A2 0.6633 0.7299 0.7142 0.033 Uiso calc U R 1
H H7A3 0.6691 0.6764 0.9149 0.033 Uiso calc U R 1
I I1B 0.31704(2) 0.86527(3) 0.31236(3) 0.01011(7) Uani d . . 1
F F1B 0.32703(14) 0.8447(3) 0.5821(4) 0.0193(7) Uani d . . 1
F F2B 0.32499(15) 0.8889(3) 0.0404(4) 0.0179(7) Uani d . . 1
C C1B 0.4336(2) 0.8652(4) 0.3080(8) 0.0100(8) Uani d . . 1
C C2B 0.4715(2) 0.7669(4) 0.3672(6) 0.0124(10) Uani d . . 1
H H2B 0.4452 0.7002 0.4083 0.015 Uiso calc U R 1
C C3B 0.5486(2) 0.7687(4) 0.3647(6) 0.0117(10) Uani d . . 1
H H3B 0.5753 0.7019 0.4037 0.014 Uiso calc U R 1
C C4B 0.5880(2) 0.8662(4) 0.3063(8) 0.0144(8) Uani d . . 1
C C5B 0.5480(2) 0.9639(4) 0.2461(6) 0.0140(11) Uani d . . 1
H H5B 0.5742 1.0306 0.2048 0.017 Uiso calc U R 1
C C6B 0.4713(2) 0.9641(4) 0.2461(6) 0.0121(10) Uani d . . 1
H H6B 0.4445 1.0302 0.2048 0.014 Uiso calc U R 1
C C7B 0.6729(2) 0.8666(4) 0.3076(10) 0.0198(10) Uani d . . 1
H H7B1 0.6907 0.9039 0.4193 0.03 Uiso calc U R 1
H H7B2 0.6913 0.9096 0.2016 0.03 Uiso calc U R 1
H H7B3 0.6912 0.7864 0.3027 0.03 Uiso calc U R 1

loop_
_atom_site_aniso_label
_atom_site_aniso_U_11
_atom_site_aniso_U_22
_atom_site_aniso_U_33
_atom_site_aniso_U_12
_atom_site_aniso_U_13
_atom_site_aniso_U_23
I1A 0.00768(14) 0.01779(15) 0.01054(14) 0.00005(11) -0.00047(17) 0.00320(13)
F1A 0.0135(15) 0.042(2) 0.0131(16) 0.0016(14) 0.0011(11) 0.0099(15)
F2A 0.0151(14) 0.0264(16) 0.0130(14) -0.0034(12) -0.0008(11) 0.0060(14)
C1A 0.007(2) 0.016(2) 0.012(2) 0.0019(18) -0.0019(15) 0.0022(18)
C2A 0.015(2) 0.012(2) 0.009(2) 0.0003(17) 0.001(2) 0.001(2)
C3A 0.016(2) 0.012(2) 0.010(2) 0.0048(18) 0.0034(19) -0.001(2)
C4A 0.014(2) 0.015(2) 0.011(2) -0.0044(17) -0.004(2) 0.006(2)
C5A 0.020(2) 0.009(2) 0.012(2) 0.002(2) -0.0009(17) -0.0021(19)
C6A 0.016(3) 0.017(2) 0.010(3) 0.0051(19) 0.0014(17) 0.0011(18)
C7A 0.014(2) 0.029(3) 0.022(3) -0.009(2) -0.001(2) 0.001(2)
I1B 0.00716(14) 0.01303(14) 0.01015(14) 0.00077(11) 0.00036(18) -0.00017(13)
F1B 0.0129(16) 0.0358(18) 0.0092(16) -0.0019(12) -0.0006(11) -0.0014(13)
F2B 0.0133(16) 0.0300(18) 0.0106(16) 0.0026(12) -0.0007(11) 0.0028(14)
C1B 0.007(2) 0.0137(19) 0.0096(19) -0.0019(17) -0.003(3) -0.0022(19)
C2B 0.013(2) 0.012(2) 0.012(2) -0.0022(19) 0.0055(17) 0.0002(17)
C3B 0.008(2) 0.016(2) 0.010(2) 0.0053(19) -0.0013(17) 0.0010(17)
C4B 0.013(2) 0.017(2) 0.013(2) -0.0008(18) -0.002(2) -0.005(2)
C5B 0.015(3) 0.011(2) 0.016(3) -0.0064(19) 0.0017(18) 0.0014(18)
C6B 0.013(2) 0.013(2) 0.009(2) 0.0029(19) 0.0022(16) 0.0001(17)
C7B 0.009(2) 0.025(2) 0.026(2) -0.0010(19) -0.001(2) -0.008(3)

loop_
_atom_type_symbol
_atom_type_description
_atom_type_scat_dispersion_real
_atom_type_scat_dispersion_imag
_atom_type_scat_source
C C 0.0033 0.0016 'International Tables Vol C Tables 4.2.6.8 and 6.1.1.4'
H H 0.0000 0.0000 'International Tables Vol C Tables 4.2.6.8 and 6.1.1.4'
F F 0.0171 0.0103 'International Tables Vol C Tables 4.2.6.8 and 6.1.1.4'
I I -0.4742 1.8119 'International Tables Vol C Tables 4.2.6.8 and 6.1.1.4'

loop_
_geom_angle_atom_site_label_1
_geom_angle_atom_site_label_2
_geom_angle_atom_site_label_3
_geom_angle
F2A I1A F1A 173.30(10)
F2A I1A C1A 86.23(14)
F1A I1A C1A 87.61(14)
C2A C1A C6A 122.3(4)
C2A C1A I1A 119.0(3)
C6A C1A I1A 118.5(4)
C1A C2A C3A 118.6(4)
C1A C2A H2A 120.7
C3A C2A H2A 120.7
C2A C3A C4A 121.2(4)
C2A C3A H3A 119.4
C4A C3A H3A 119.4
C3A C4A C5A 118.9(4)
C3A C4A C7A 120.1(4)
C5A C4A C7A 121.0(4)
C6A C5A C4A 121.1(4)
C6A C5A H5A 119.5
C4A C5A H5A 119.5
C1A C6A C5A 117.9(4)
C1A C6A H6A 121.1
C5A C6A H6A 121.1
C4A C7A H7A1 109.5
C4A C7A H7A2 109.5
H7A1 C7A H7A2 109.5
C4A C7A H7A3 109.5
H7A1 C7A H7A3 109.5
H7A2 C7A H7A3 109.5
F1B I1B F2B 170.76(9)
F1B I1B C1B 85.73(17)
F2B I1B C1B 85.08(17)
C2B C1B C6B 121.8(4)
C2B C1B I1B 119.0(3)
C6B C1B I1B 119.2(3)
C3B C2B C1B 118.2(4)
C3B C2B H2B 120.9
C1B C2B H2B 120.9
C2B C3B C4B 121.6(4)
C2B C3B H3B 119.2
C4B C3B H3B 119.2
C3B C4B C5B 118.7(4)
C3B C4B C7B 120.5(4)
C5B C4B C7B 120.8(4)
C6B C5B C4B 120.9(4)
C6B C5B H5B 119.6
C4B C5B H5B 119.6
C5B C6B C1B 118.8(4)
C5B C6B H6B 120.6
C1B C6B H6B 120.6
C4B C7B H7B1 109.5
C4B C7B H7B2 109.5
H7B1 C7B H7B2 109.5
C4B C7B H7B3 109.5
H7B1 C7B H7B3 109.5
H7B2 C7B H7B3 109.5

loop_
_geom_bond_atom_site_label_1
_geom_bond_atom_site_label_2
_geom_bond_distance
I1A F2A 1.993(3)
I1A F1A 2.036(3)
I1A C1A 2.084(4)
C1A C2A 1.386(6)
C1A C6A 1.388(6)
C2A C3A 1.387(6)
C2A H2A 0.95
C3A C4A 1.389(7)
C3A H3A 0.95
C4A C5A 1.399(7)
C4A C7A 1.511(6)
C5A C6A 1.398(7)
C5A H5A 0.95
C6A H6A 0.95
C7A H7A1 0.98
C7A H7A2 0.98
C7A H7A3 0.98
I1B F1B 2.003(3)
I1B F2B 2.021(3)
I1B C1B 2.094(4)
C1B C2B 1.389(6)
C1B C6B 1.400(6)
C2B C3B 1.386(6)
C2B H2B 0.95
C3B C4B 1.393(7)
C3B H3B 0.95
C4B C5B 1.405(6)
C4B C7B 1.524(5)
C5B C6B 1.376(6)
C5B H5B 0.95
C6B H6B 0.95
C7B H7B1 0.98
C7B H7B2 0.98
C7B H7B3 0.98

loop_
_geom_torsion_atom_site_label_1
_geom_torsion_atom_site_label_2
_geom_torsion_atom_site_label_3
_geom_torsion_atom_site_label_4
_geom_torsion
C6A C1A C2A C3A -1.1(7)
I1A C1A C2A C3A 174.9(3)
C1A C2A C3A C4A -0.8(7)
C2A C3A C4A C5A 2.8(8)
C2A C3A C4A C7A -176.8(5)
C3A C4A C5A C6A -3.0(8)
C7A C4A C5A C6A 176.6(4)
C2A C1A C6A C5A 0.9(6)
I1A C1A C6A C5A -175.2(3)
C4A C5A C6A C1A 1.2(7)
C6B C1B C2B C3B 0.3(7)
I1B C1B C2B C3B -179.5(3)
C1B C2B C3B C4B 0.6(7)
C2B C3B C4B C5B -1.0(8)
C2B C3B C4B C7B 179.1(5)
C3B C4B C5B C6B 0.6(8)
C7B C4B C5B C6B -179.5(5)
C4B C5B C6B C1B 0.3(7)
C2B C1B C6B C5B -0.7(7)
I1B C1B C6B C5B 179.1(3)
